data_4332706
loop_
_publ_author_name
'Aull\'on, Gabriel'
'Bernhardt, Paul V.'
'Bozogli\'an, Fernando'
'Font-Bard\'ia, Merc\`e'
'Macpherson, Brendan P.'
'Mart\'inez, Manuel'
'Rodr\'iguez, Carlos'
'Solans, Xavier'

_publ_section_title
;
 Isomeric Distribution and Catalyzed Isomerization of Cobalt(III)
 Complexes with Pentadentate Macrocyclic Ligands. Importance of Hydrogen
 Bonding
;
_journal_issue 21
_journal_name_full 'Inorganic Chemistry'
_journal_page_first 8551
_journal_page_last 8562
_journal_paper_doi 10.1021/ic060720s
_journal_volume 45
_journal_year 2006
_chemical_formula_moiety 'C11 H25 Cl Co N3 S2, Cl O4, Cl'
_chemical_formula_sum 'C11 H25 Cl3 Co N3 O4 S2'
_chemical_formula_weight 492.74
_chemical_name_systematic
;
 ?
;
_space_group_IT_number 61
_symmetry_cell_setting orthorhombic
_symmetry_space_group_name_Hall '-P 2bc 2ac'
_symmetry_space_group_name_H-M 'P c a b'
_atom_sites_solution_hydrogens geom
_atom_sites_solution_primary direct
_atom_sites_solution_secondary difmap
_audit_conform_dict_location ftp://ftp.iucr.org/pub/cif_core.dic
_audit_conform_dict_name cif_core.dic
_audit_conform_dict_version 2.3
_audit_creation_date 2006-04-24T12:46:24-00:00
_audit_creation_method 'WinGX routine CIF_UPDATE'
_cell_angle_alpha 90
_cell_angle_beta 90
_cell_angle_gamma 90
_cell_formula_units_Z 8
_cell_length_a 12.908(3)
_cell_length_b 12.997(3)
_cell_length_c 22.956(16)
_cell_measurement_reflns_used 25
_cell_measurement_temperature 293(2)
_cell_measurement_theta_max 17
_cell_measurement_theta_min 9
_cell_volume 3851(3)
_computing_structure_refinement 'SHELXL-97 (Sheldrick, 1997)'
_diffrn_ambient_temperature 293(2)
_diffrn_measured_fraction_theta_full 0.998
_diffrn_measured_fraction_theta_max 0.998
_diffrn_measurement_device_type 'ENRAF-NONIUS CAD4'
_diffrn_measurement_method 'omega-2*theta scan'
_diffrn_radiation_monochromator graphite
_diffrn_radiation_type MoK\a
_diffrn_radiation_wavelength 0.71073
_diffrn_reflns_av_R_equivalents 0
_diffrn_reflns_av_unetI/netI 0.2566
_diffrn_reflns_limit_h_max 18
_diffrn_reflns_limit_h_min 0
_diffrn_reflns_limit_k_max 18
_diffrn_reflns_limit_k_min 0
_diffrn_reflns_limit_l_max 32
_diffrn_reflns_limit_l_min 0
_diffrn_reflns_number 5605
_diffrn_reflns_theta_full 30
_diffrn_reflns_theta_max 30
_diffrn_reflns_theta_min 2.37
_diffrn_standards_interval_time 120
_diffrn_standards_number 3
_exptl_absorpt_coefficient_mu 1.545
_exptl_absorpt_correction_type none
_exptl_crystal_colour red
_exptl_crystal_density_diffrn 1.7
_exptl_crystal_density_method 'not measured'
_exptl_crystal_description prism
_exptl_crystal_F_000 2032
_exptl_crystal_size_max 0.2
_exptl_crystal_size_mid 0.1
_exptl_crystal_size_min 0.1
_refine_diff_density_max 0.544
_refine_diff_density_min -0.56
_refine_diff_density_rms 0.079
_refine_ls_extinction_method none
_refine_ls_goodness_of_fit_ref 0.76
_refine_ls_hydrogen_treatment constr
_refine_ls_matrix_type full
_refine_ls_number_parameters 217
_refine_ls_number_reflns 5605
_refine_ls_number_restraints 0
_refine_ls_restrained_S_all 0.76
_refine_ls_R_factor_all 0.1867
_refine_ls_R_factor_gt 0.0313
_refine_ls_shift/su_max 0.001
_refine_ls_shift/su_mean 0
_refine_ls_structure_factor_coef Fsqd
_refine_ls_weighting_details 'calc w=1/[\s^2^(Fo^2^)+(0.0018P)^2^+0.0000P] where P=(Fo^2^+2Fc^2^)/3'
_refine_ls_weighting_scheme calc
_refine_ls_wR_factor_gt 0.0469
_refine_ls_wR_factor_ref 0.0692
_reflns_number_gt 1972
_reflns_number_total 5605
_reflns_threshold_expression >2sigma(I)
_cod_data_source_file ic060720ssup1.cif
_cod_data_source_block transil14s
_cod_depositor_comments
;
The following automatic conversions were performed:

'_symmetry_cell_setting' value 'Orthorhombic' changed to
'orthorhombic' according to
/home/saulius/struct/CIF-dictionaries/cif_core.dic dictionary named
'cif_core.dic' version 2.4.2 from 2011-04-26.

Automatic conversion script
Id: cif_fix_values 1891 2012-01-12 08:04:46Z andrius 
;
_cod_original_sg_symbol_H-M Pbca
_cod_database_code 4332706

loop_
_symmetry_equiv_pos_as_xyz
'x, y, z'
'-x, -y+1/2, z+1/2'
'x+1/2, -y, -z+1/2'
'-x+1/2, y+1/2, -z'
'-x, -y, -z'
'x, y-1/2, -z-1/2'
'-x-1/2, y, z-1/2'
'x-1/2, -y-1/2, z'

loop_
_atom_site_label
_atom_site_type_symbol
_atom_site_fract_x
_atom_site_fract_y
_atom_site_fract_z
_atom_site_U_iso_or_equiv
_atom_site_adp_type
_atom_site_occupancy
_atom_site_symmetry_multiplicity
_atom_site_calc_flag
_atom_site_refinement_flags
C1 C 0.9648(3) -0.0602(3) 0.18517(15) 0.0372(10) Uani 1 1 d .
H1A H 0.9584 -0.128 0.1679 0.045 Uiso 1 1 calc R
H1B H 1.0049 -0.0664 0.2207 0.045 Uiso 1 1 calc R
C2 C 0.7753(3) -0.0966(3) 0.19589(16) 0.0477(11) Uani 1 1 d .
H2A H 0.7184 -0.0763 0.221 0.057 Uiso 1 1 calc R
H2B H 0.8016 -0.1621 0.2097 0.057 Uiso 1 1 calc R
C3 C 0.7370(3) -0.1082(2) 0.13451(17) 0.0454(11) Uani 1 1 d .
H3A H 0.6785 -0.155 0.1331 0.054 Uiso 1 1 calc R
H3B H 0.7914 -0.1349 0.1096 0.054 Uiso 1 1 calc R
C4 C 0.7082(3) 0.0149(3) 0.03223(14) 0.0430(10) Uani 1 1 d .
H4A H 0.773 -0.0175 0.0213 0.052 Uiso 1 1 calc R
H4B H 0.652 -0.0264 0.0167 0.052 Uiso 1 1 calc R
C5 C 0.7033(3) 0.1227(2) 0.00603(16) 0.0479(11) Uani 1 1 d .
H5A H 0.6929 0.1159 -0.0356 0.058 Uiso 1 1 calc R
H5B H 0.6428 0.1571 0.0217 0.058 Uiso 1 1 calc R
C6 C 0.7965(3) 0.1918(3) 0.01583(15) 0.0463(11) Uani 1 1 d .
H6A H 0.7927 0.2507 -0.01 0.056 Uiso 1 1 calc R
H6B H 0.8595 0.1543 0.007 0.056 Uiso 1 1 calc R
C7 C 0.9263(3) 0.2965(3) 0.10065(15) 0.0424(10) Uani 1 1 d .
H7A H 0.9776 0.2625 0.0766 0.051 Uiso 1 1 calc R
H7B H 0.9232 0.3685 0.0897 0.051 Uiso 1 1 calc R
C8 C 0.9535(3) 0.2855(2) 0.16492(16) 0.0430(11) Uani 1 1 d .
H8A H 1.0221 0.3134 0.1719 0.052 Uiso 1 1 calc R
H8B H 0.9044 0.324 0.1883 0.052 Uiso 1 1 calc R
C9 C 1.0480(3) 0.1160(2) 0.16899(16) 0.0390(10) Uani 1 1 d .
H9A H 1.0876 0.1061 0.2045 0.047 Uiso 1 1 calc R
H9B H 1.0905 0.1543 0.1417 0.047 Uiso 1 1 calc R
C10 C 1.0196(3) 0.0118(2) 0.14297(17) 0.0359(9) Uani 1 1 d .
C11 C 1.1171(3) -0.0397(3) 0.11695(16) 0.0494(11) Uani 1 1 d .
H11A H 1.1496 0.0066 0.09 0.074 Uiso 1 1 calc R
H11B H 1.0975 -0.1017 0.097 0.074 Uiso 1 1 calc R
H11C H 1.1647 -0.0561 0.1477 0.074 Uiso 1 1 calc R
Co1 Co 0.83235(3) 0.10096(3) 0.14761(2) 0.02674(11) Uani 1 1 d .
N1 N 0.8590(2) -0.0178(2) 0.19883(13) 0.0360(8) Uani 1 1 d .
H1 H 0.8609 0.0061 0.2361 0.043 Uiso 1 1 calc R
N2 N 0.9511(2) 0.17536(19) 0.18218(12) 0.0319(7) Uani 1 1 d .
H2 H 0.9424 0.1737 0.2215 0.038 Uiso 1 1 calc R
N3 N 0.93831(18) 0.03783(19) 0.09878(12) 0.0285(7) Uani 1 1 d .
H3C H 0.9143 -0.0189 0.0808 0.034 Uiso 1 1 calc R
H3D H 0.9624 0.0822 0.0719 0.034 Uiso 1 1 calc R
Cl1 Cl 0.72767(7) 0.16747(7) 0.21721(4) 0.0428(3) Uani 1 1 d .
Cl2 Cl 1.42667(8) -0.10351(9) 0.15333(6) 0.0550(3) Uani 1 1 d .
Cl3 Cl 0.92727(6) -0.14716(6) 0.00521(4) 0.0340(2) Uani 1 1 d .
O1 O 1.3500(3) -0.1804(2) 0.14116(15) 0.0961(12) Uani 1 1 d .
O2 O 1.3765(3) -0.0193(3) 0.17354(15) 0.1233(16) Uani 1 1 d .
O3 O 1.4781(3) -0.0813(3) 0.09710(15) 0.1009(12) Uani 1 1 d .
O4 O 1.4912(3) -0.1326(4) 0.19247(15) 0.1366(18) Uani 1 1 d .
S1 S 0.69825(7) 0.01940(7) 0.11079(4) 0.0383(3) Uani 1 1 d .
S2 S 0.80005(7) 0.23603(6) 0.09188(4) 0.0365(2) Uani 1 1 d .

loop_
_atom_site_aniso_label
_atom_site_aniso_U_11
_atom_site_aniso_U_22
_atom_site_aniso_U_33
_atom_site_aniso_U_23
_atom_site_aniso_U_13
_atom_site_aniso_U_12
C1 0.043(2) 0.042(2) 0.026(2) 0.0023(18) -0.0019(19) 0.0109(19)
C2 0.055(3) 0.041(2) 0.047(3) 0.006(2) 0.018(2) -0.004(2)
C3 0.040(2) 0.0321(19) 0.064(3) 0.007(2) -0.002(2) -0.0142(19)
C4 0.041(2) 0.042(2) 0.047(3) -0.015(2) -0.012(2) 0.0069(19)
C5 0.052(2) 0.051(2) 0.041(3) -0.010(2) -0.021(2) 0.017(2)
C6 0.060(3) 0.045(2) 0.033(2) -0.0009(18) -0.007(2) 0.014(2)
C7 0.059(3) 0.028(2) 0.040(3) 0.0019(18) 0.002(2) -0.0024(19)
C8 0.043(2) 0.031(2) 0.056(3) -0.0064(19) -0.002(2) -0.0058(18)
C9 0.028(2) 0.046(2) 0.043(3) -0.0088(19) -0.0093(18) -0.0037(19)
C10 0.0318(19) 0.039(2) 0.037(2) -0.005(2) -0.004(2) 0.0100(18)
C11 0.044(2) 0.056(3) 0.048(3) -0.007(2) 0.001(2) 0.022(2)
Co1 0.0267(2) 0.0265(2) 0.0270(3) -0.0034(2) 0.0005(3) 0.0023(2)
N1 0.0384(18) 0.0304(16) 0.039(2) 0.0006(15) 0.0018(16) 0.0004(15)
N2 0.0352(17) 0.0349(18) 0.0257(18) -0.0042(14) -0.0028(15) 0.0007(15)
N3 0.0307(16) 0.0263(15) 0.0285(18) -0.0042(13) -0.0030(15) 0.0005(14)
Cl1 0.0403(5) 0.0471(5) 0.0409(6) -0.0113(5) 0.0072(5) 0.0078(5)
Cl2 0.0477(6) 0.0555(6) 0.0619(8) 0.0189(7) 0.0018(7) -0.0111(6)
Cl3 0.0388(5) 0.0259(4) 0.0374(6) -0.0100(4) 0.0116(5) -0.0081(4)
O1 0.113(3) 0.077(2) 0.098(3) -0.012(2) 0.034(3) -0.042(2)
O2 0.205(5) 0.075(2) 0.089(3) -0.016(2) 0.043(3) -0.043(3)
O3 0.097(2) 0.150(3) 0.055(2) 0.028(2) -0.010(2) -0.061(2)
O4 0.101(3) 0.281(5) 0.028(2) 0.017(3) 0.004(2) -0.041(4)
S1 0.0281(5) 0.0366(5) 0.0503(7) -0.0095(5) -0.0015(5) -0.0003(5)
S2 0.0429(6) 0.0312(5) 0.0356(6) -0.0011(4) -0.0040(5) 0.0082(5)

loop_
_atom_type_symbol
_atom_type_description
_atom_type_scat_dispersion_real
_atom_type_scat_dispersion_imag
_atom_type_scat_source
C C 0.0033 0.0016 'International Tables Vol C Tables 4.2.6.8 and 6.1.1.4'
H H 0 0 'International Tables Vol C Tables 4.2.6.8 and 6.1.1.4'
Cl Cl 0.1484 0.1585 'International Tables Vol C Tables 4.2.6.8 and 6.1.1.4'
Co Co 0.3494 0.9721 'International Tables Vol C Tables 4.2.6.8 and 6.1.1.4'
N N 0.0061 0.0033 'International Tables Vol C Tables 4.2.6.8 and 6.1.1.4'
O O 0.0106 0.006 'International Tables Vol C Tables 4.2.6.8 and 6.1.1.4'
S S 0.1246 0.1234 'International Tables Vol C Tables 4.2.6.8 and 6.1.1.4'

loop_
_geom_angle_atom_site_label_1
_geom_angle_atom_site_label_2
_geom_angle_atom_site_label_3
_geom_angle
N1 C1 C10 109.2(3)
N1 C2 C3 110.5(3)
C2 C3 S1 106.3(3)
C5 C4 S1 111.1(2)
C6 C5 C4 116.9(3)
C5 C6 S2 110.2(3)
C8 C7 S2 105.9(3)
N2 C8 C7 110.1(3)
N2 C9 C10 109.6(3)
N3 C10 C1 104.1(3)
N3 C10 C9 103.5(3)
C1 C10 C9 114.1(3)
N3 C10 C11 114.0(3)
C1 C10 C11 111.0(3)
C9 C10 C11 109.9(3)
N3 Co1 N1 83.73(11)
N3 Co1 N2 83.85(11)
N1 Co1 N2 90.48(11)
N3 Co1 S1 97.38(8)
N1 Co1 S1 89.37(9)
N2 Co1 S1 178.75(9)
N3 Co1 S2 97.68(9)
N1 Co1 S2 178.57(9)
N2 Co1 S2 89.43(8)
S1 Co1 S2 90.68(4)
N3 Co1 Cl1 170.13(8)
N1 Co1 Cl1 88.99(9)
N2 Co1 Cl1 89.58(9)
S1 Co1 Cl1 89.17(5)
S2 Co1 Cl1 89.58(5)
C2 N1 C1 113.4(3)
C2 N1 Co1 112.6(2)
C1 N1 Co1 108.7(2)
C8 N2 C9 115.1(3)
C8 N2 Co1 112.4(2)
C9 N2 Co1 108.28(18)
C10 N3 Co1 101.4(2)
O4 Cl2 O2 108.0(3)
O4 Cl2 O1 112.3(2)
O2 Cl2 O1 107.5(2)
O4 Cl2 O3 112.2(2)
O2 Cl2 O3 110.8(2)
O1 Cl2 O3 106.0(2)
C4 S1 C3 104.47(17)
C4 S1 Co1 110.08(12)
C3 S1 Co1 96.22(12)
C7 S2 C6 105.20(18)
C7 S2 Co1 96.32(12)
C6 S2 Co1 107.81(12)

loop_
_geom_bond_atom_site_label_1
_geom_bond_atom_site_label_2
_geom_bond_distance
C1 N1 1.506(4)
C1 C10 1.521(5)
C2 N1 1.490(4)
C2 C3 1.501(5)
C3 S1 1.815(3)
C4 C5 1.526(4)
C4 S1 1.809(4)
C5 C6 1.518(4)
C6 S2 1.838(4)
C7 C8 1.524(5)
C7 S2 1.820(4)
C8 N2 1.485(4)
C9 N2 1.501(4)
C9 C10 1.525(4)
C10 N3 1.498(4)
C10 C11 1.545(4)
Co1 N3 1.949(2)
Co1 N1 1.971(3)
Co1 N2 1.978(3)
Co1 S1 2.1988(11)
Co1 S2 2.2120(11)
Co1 Cl1 2.2640(13)
Cl2 O4 1.282(4)
Cl2 O2 1.353(4)
Cl2 O1 1.434(3)
Cl2 O3 1.480(3)

loop_
_geom_hbond_atom_site_label_D
_geom_hbond_atom_site_label_H
_geom_hbond_atom_site_label_A
_geom_hbond_distance_DH
_geom_hbond_distance_HA
_geom_hbond_distance_DA
_geom_hbond_angle_DHA
_geom_hbond_site_symmetry_A
N1 H1 O2 0.91 2.09 2.978(5) 164.2 3_455
N2 H2 O4 0.91 2.14 2.976(5) 152.3 3_455
N3 H3C Cl3 0.9 2.41 3.227(3) 150.7 .
N3 H3D Cl3 0.9 2.42 3.275(3) 157.9 5_755
